data_7029536
loop_
_publ_author_name
'Constable, Edwin C.'
'Ertl, Cathrin D.'
'Housecroft, Catherine E.'
'Zampese, Jennifer A.'

_publ_section_title
;
 Green-emitting iridium(iii) complexes containing sulfanyl- or
 sulfone-functionalized cyclometallating 2-phenylpyridine ligands.
;
_journal_issue 14
_journal_name_full 'Dalton transactions (Cambridge, England : 2003)'
_journal_page_first 5343
_journal_page_last 5356
_journal_paper_doi 10.1039/c3dt53626b
_journal_volume 43
_journal_year 2014
_chemical_formula_moiety 'C12 H11 N O2 S'
_chemical_formula_sum 'C12 H11 N O2 S'
_chemical_formula_weight 233.29
_chemical_name_systematic
; 
 ? 
;
_space_group_IT_number 15
_symmetry_cell_setting monoclinic
_symmetry_space_group_name_Hall '-C 2yc'
_symmetry_space_group_name_H-M 'C 1 2/c 1'
_atom_sites_solution_hydrogens geom
_atom_sites_solution_primary direct
_atom_sites_solution_secondary difmap
_audit_creation_method SHELXL-97
_cell_angle_alpha 90.00
_cell_angle_beta 129.026(3)
_cell_angle_gamma 90.00
_cell_formula_units_Z 8
_cell_length_a 23.4437(15)
_cell_length_b 7.1763(5)
_cell_length_c 16.5008(11)
_cell_measurement_reflns_used 9910
_cell_measurement_temperature 123(2)
_cell_measurement_theta_max 32.60
_cell_measurement_theta_min 3.10
_cell_volume 2156.6(3)
_computing_cell_refinement 'Bruker SAINT'
_computing_data_collection 'Bruker APEX2'
_computing_data_reduction 'Bruker SAINT'
_computing_molecular_graphics 'Bruker SHELXTL'
_computing_publication_material 'Bruker SHELXTL'
_computing_structure_refinement 'SHELXL-97 (Sheldrick, 1997)'
_computing_structure_solution 'SHELXS-97 (Sheldrick, 1990)'
_diffrn_ambient_temperature 123(2)
_diffrn_measured_fraction_theta_full 0.998
_diffrn_measured_fraction_theta_max 0.998
_diffrn_measurement_device_type 'Bruker APEX-II CCD'
_diffrn_measurement_method '\f and \w scans'
_diffrn_radiation_monochromator graphite
_diffrn_radiation_source 'fine-focus sealed tube'
_diffrn_radiation_type MoK\a
_diffrn_radiation_wavelength 0.71073
_diffrn_reflns_av_R_equivalents 0.0269
_diffrn_reflns_av_sigmaI/netI 0.0135
_diffrn_reflns_limit_h_max 32
_diffrn_reflns_limit_h_min -32
_diffrn_reflns_limit_k_max 9
_diffrn_reflns_limit_k_min -9
_diffrn_reflns_limit_l_max 22
_diffrn_reflns_limit_l_min -22
_diffrn_reflns_number 30251
_diffrn_reflns_theta_full 29.60
_diffrn_reflns_theta_max 29.60
_diffrn_reflns_theta_min 3.05
_diffrn_standards_number 0
_exptl_absorpt_coefficient_mu 0.282
_exptl_absorpt_correction_T_max 0.9833
_exptl_absorpt_correction_T_min 0.9027
_exptl_absorpt_correction_type multi-scan
_exptl_absorpt_process_details sadabs
_exptl_crystal_colour colourless
_exptl_crystal_density_diffrn 1.437
_exptl_crystal_density_method 'not measured'
_exptl_crystal_description Block
_exptl_crystal_F_000 976
_exptl_crystal_size_max 0.37
_exptl_crystal_size_mid 0.08
_exptl_crystal_size_min 0.06
_refine_diff_density_max 0.411
_refine_diff_density_min -0.330
_refine_diff_density_rms 0.054
_refine_ls_extinction_method none
_refine_ls_goodness_of_fit_ref 1.057
_refine_ls_hydrogen_treatment constr
_refine_ls_matrix_type full
_refine_ls_number_parameters 146
_refine_ls_number_reflns 3021
_refine_ls_number_restraints 0
_refine_ls_restrained_S_all 1.057
_refine_ls_R_factor_all 0.0376
_refine_ls_R_factor_gt 0.0323
_refine_ls_shift/su_max 0.004
_refine_ls_shift/su_mean 0.000
_refine_ls_structure_factor_coef Fsqd
_refine_ls_weighting_details 'calc w=1/[\s^2^(Fo^2^)+(0.0532P)^2^+1.5538P] where P=(Fo^2^+2Fc^2^)/3'
_refine_ls_weighting_scheme calc
_refine_ls_wR_factor_gt 0.0913
_refine_ls_wR_factor_ref 0.0962
_reflns_number_gt 2681
_reflns_number_total 3021
_reflns_threshold_expression >2sigma(I)
_cod_data_source_file c3dt53626b1.cif
_cod_data_source_block 3t
_cod_depositor_comments
;
The following automatic conversions were performed:

'_symmetry_cell_setting' value 'Monoclinic' changed to 'monoclinic'
according to
/usr/data/users/saulius/crontab/automatic-downloads/current/RSC/lib/dictionaries/cif_core.dic
dictionary named 'cif_core.dic' version 2.4.2 from 2011-04-26.

Automatic conversion script
Id: cif_fix_values 2281 2013-09-26 08:29:07Z andrius 
;
_cod_original_cell_volume 2156.6(2)
_cod_original_sg_symbol_Hall -C2yc
_cod_original_sg_symbol_H-M C2/c
_cod_database_code 7029536

loop_
_symmetry_equiv_pos_as_xyz
'x, y, z'
'-x, y, -z+1/2'
'x+1/2, y+1/2, z'
'-x+1/2, y+1/2, -z+1/2'
'-x, -y, -z'
'x, -y, z-1/2'
'-x+1/2, -y+1/2, -z'
'x+1/2, -y+1/2, z-1/2'

loop_
_atom_site_label
_atom_site_type_symbol
_atom_site_fract_x
_atom_site_fract_y
_atom_site_fract_z
_atom_site_U_iso_or_equiv
_atom_site_adp_type
_atom_site_occupancy
_atom_site_symmetry_multiplicity
_atom_site_calc_flag
_atom_site_refinement_flags
S1 S 0.159252(16) 0.52206(4) 0.42319(2) 0.02413(10) Uani 1 1 d .
O1 O 0.13503(5) 0.71331(13) 0.39719(8) 0.0326(2) Uani 1 1 d .
O2 O 0.18401(5) 0.43369(14) 0.37182(8) 0.0327(2) Uani 1 1 d .
N1 N -0.11566(6) 0.14310(14) 0.39313(8) 0.0245(2) Uani 1 1 d .
C1 C -0.17065(7) 0.04710(17) 0.37755(10) 0.0263(2) Uani 1 1 d .
H1A H -0.1960 0.1022 0.3991 0.032 Uiso 1 1 calc R
C2 C -0.19302(7) -0.12762(17) 0.33198(10) 0.0257(2) Uani 1 1 d .
H2A H -0.2331 -0.1893 0.3213 0.031 Uiso 1 1 calc R
C3 C -0.15532(7) -0.20946(18) 0.30245(10) 0.0287(3) Uani 1 1 d .
H3A H -0.1685 -0.3301 0.2719 0.034 Uiso 1 1 calc R
C4 C -0.09801(7) -0.11301(17) 0.31809(10) 0.0262(2) Uani 1 1 d .
H4A H -0.0714 -0.1667 0.2982 0.031 Uiso 1 1 calc R
C5 C -0.07967(6) 0.06313(16) 0.36320(8) 0.0196(2) Uani 1 1 d .
C6 C -0.02002(6) 0.17460(15) 0.37878(8) 0.0196(2) Uani 1 1 d .
C7 C 0.03275(6) 0.09165(16) 0.37653(10) 0.0238(2) Uani 1 1 d .
H7A H 0.0317 -0.0393 0.3672 0.029 Uiso 1 1 calc R
C8 C 0.08675(6) 0.19787(16) 0.38779(9) 0.0238(2) Uani 1 1 d .
H8A H 0.1221 0.1408 0.3851 0.029 Uiso 1 1 calc R
C9 C 0.08855(6) 0.38804(16) 0.40302(9) 0.0218(2) Uani 1 1 d .
C10 C 0.03760(8) 0.47379(17) 0.40787(12) 0.0315(3) Uani 1 1 d .
H10A H 0.0400 0.6040 0.4200 0.038 Uiso 1 1 calc R
C11 C -0.01672(7) 0.36629(17) 0.39478(11) 0.0291(3) Uani 1 1 d .
H11A H -0.0523 0.4241 0.3967 0.035 Uiso 1 1 calc R
C12 C 0.23059(8) 0.50878(18) 0.55844(11) 0.0307(3) Uani 1 1 d .
H12A H 0.2478 0.3797 0.5779 0.046 Uiso 1 1 calc R
H12B H 0.2125 0.5501 0.5952 0.046 Uiso 1 1 calc R
H12C H 0.2712 0.5891 0.5777 0.046 Uiso 1 1 calc R

loop_
_atom_site_aniso_label
_atom_site_aniso_U_11
_atom_site_aniso_U_22
_atom_site_aniso_U_33
_atom_site_aniso_U_23
_atom_site_aniso_U_13
_atom_site_aniso_U_12
S1 0.02850(16) 0.02093(15) 0.03344(17) 0.00387(10) 0.02452(14) -0.00082(10)
O1 0.0383(5) 0.0219(4) 0.0495(6) 0.0097(4) 0.0334(5) 0.0017(4)
O2 0.0390(5) 0.0340(5) 0.0447(5) 0.0010(4) 0.0358(5) -0.0013(4)
N1 0.0301(5) 0.0213(5) 0.0323(5) 0.0011(4) 0.0245(4) 0.0003(4)
C1 0.0303(6) 0.0257(6) 0.0340(6) 0.0023(5) 0.0255(5) 0.0007(5)
C2 0.0251(5) 0.0265(6) 0.0288(6) 0.0034(4) 0.0185(5) -0.0026(4)
C3 0.0273(6) 0.0256(6) 0.0336(6) -0.0058(5) 0.0193(5) -0.0056(5)
C4 0.0244(5) 0.0260(6) 0.0322(6) -0.0073(5) 0.0197(5) -0.0032(4)
C5 0.0205(5) 0.0199(5) 0.0197(5) 0.0017(4) 0.0134(4) 0.0004(4)
C6 0.0217(5) 0.0197(5) 0.0205(5) 0.0004(4) 0.0147(4) -0.0004(4)
C7 0.0227(5) 0.0196(5) 0.0304(6) -0.0040(4) 0.0173(5) -0.0015(4)
C8 0.0222(5) 0.0233(6) 0.0299(6) -0.0032(4) 0.0183(5) -0.0004(4)
C9 0.0253(5) 0.0209(5) 0.0268(5) 0.0024(4) 0.0200(5) -0.0007(4)
C10 0.0410(7) 0.0174(5) 0.0553(8) 0.0008(5) 0.0396(7) -0.0002(5)
C11 0.0368(6) 0.0200(5) 0.0492(8) -0.0002(5) 0.0360(6) 0.0008(5)
C12 0.0311(6) 0.0271(6) 0.0346(6) 0.0017(5) 0.0211(6) -0.0062(5)

loop_
_atom_type_symbol
_atom_type_description
_atom_type_scat_dispersion_real
_atom_type_scat_dispersion_imag
_atom_type_scat_source
C C 0.0033 0.0016 'International Tables Vol C Tables 4.2.6.8 and 6.1.1.4'
H H 0.0000 0.0000 'International Tables Vol C Tables 4.2.6.8 and 6.1.1.4'
N N 0.0061 0.0033 'International Tables Vol C Tables 4.2.6.8 and 6.1.1.4'
O O 0.0106 0.0060 'International Tables Vol C Tables 4.2.6.8 and 6.1.1.4'
S S 0.1246 0.1234 'International Tables Vol C Tables 4.2.6.8 and 6.1.1.4'

loop_
_geom_angle_atom_site_label_1
_geom_angle_atom_site_label_2
_geom_angle_atom_site_label_3
_geom_angle
O2 S1 O1 118.19(6)
O2 S1 C12 108.03(7)
O1 S1 C12 108.11(6)
O2 S1 C9 109.20(6)
O1 S1 C9 108.45(6)
C12 S1 C9 103.93(6)
C1 N1 C5 117.49(10)
N1 C1 C2 124.15(11)
N1 C1 H1A 117.9
C2 C1 H1A 117.9
C3 C2 C1 117.98(11)
C3 C2 H2A 121.0
C1 C2 H2A 121.0
C2 C3 C4 118.93(11)
C2 C3 H3A 120.5
C4 C3 H3A 120.5
C3 C4 C5 119.42(11)
C3 C4 H4A 120.3
C5 C4 H4A 120.3
N1 C5 C4 122.03(10)
N1 C5 C6 116.50(10)
C4 C5 C6 121.46(10)
C11 C6 C7 118.83(10)
C11 C6 C5 119.86(10)
C7 C6 C5 121.31(10)
C8 C7 C6 120.82(11)
C8 C7 H7A 119.6
C6 C7 H7A 119.6
C9 C8 C7 119.19(10)
C9 C8 H8A 120.4
C7 C8 H8A 120.4
C8 C9 C10 121.21(10)
C8 C9 S1 119.44(9)
C10 C9 S1 119.27(9)
C11 C10 C9 118.92(11)
C11 C10 H10A 120.5
C9 C10 H10A 120.5
C10 C11 C6 121.02(11)
C10 C11 H11A 119.5
C6 C11 H11A 119.5
S1 C12 H12A 109.5
S1 C12 H12B 109.5
H12A C12 H12B 109.5
S1 C12 H12C 109.5
H12A C12 H12C 109.5
H12B C12 H12C 109.5

loop_
_geom_bond_atom_site_label_1
_geom_bond_atom_site_label_2
_geom_bond_distance
S1 O2 1.4411(9)
S1 O1 1.4434(10)
S1 C12 1.7569(14)
S1 C9 1.7575(11)
N1 C1 1.3361(15)
N1 C5 1.3454(14)
C1 C2 1.3842(18)
C1 H1A 0.9500
C2 C3 1.3807(17)
C2 H2A 0.9500
C3 C4 1.3836(17)
C3 H3A 0.9500
C4 C5 1.3906(16)
C4 H4A 0.9500
C5 C6 1.4862(15)
C6 C11 1.3937(16)
C6 C7 1.3944(15)
C7 C8 1.3862(16)
C7 H7A 0.9500
C8 C9 1.3835(16)
C8 H8A 0.9500
C9 C10 1.3899(16)
C10 C11 1.3846(17)
C10 H10A 0.9500
C11 H11A 0.9500
C12 H12A 0.9800
C12 H12B 0.9800
C12 H12C 0.9800
